data_7229245
loop_
_publ_author_name
'Chen, Peng Yun'
'Shi, Xiu Juan'
'Li, Ting'
'Tian, Li'
'Liu, Zhong Yi'
'Hua, Feng Zhen'
'Yu, Si Jia'
'Xu, Yuan Yuan'

_publ_section_title
;
 Modulating spin dynamics of binuclear LnIII--radical complexes by using
 different indazole radicals
;
_journal_issue 72
_journal_name_full 'RSC Adv.'
_journal_page_first 45504
_journal_paper_doi 10.1039/C7RA09192C
_journal_volume 7
_journal_year 2017
_chemical_formula_moiety 'C58 H40 Dy2 F36 N8 O16'
_chemical_formula_sum 'C58 H40 Dy2 F36 N8 O16'
_chemical_formula_weight 2113.98
_space_group_crystal_system monoclinic
_space_group_IT_number 14
_space_group_name_Hall '-P 2yn'
_space_group_name_H-M_alt 'P 1 21/n 1'
_symmetry_space_group_name_Hall '-P 2yn'
_symmetry_space_group_name_H-M 'P 1 21/n 1'
_atom_sites_solution_hydrogens geom
_audit_block_doi 10.5517/ccdc.csd.cc1p6478
_audit_creation_date 2017-06-08
_audit_creation_method
;
Olex2 1.2-beta
(compiled 2017.03.28 svn.r3405 for OlexSys, GUI svn.r5337)
;
_audit_update_record
;
2017-06-09 deposited with the CCDC.
2017-09-14 downloaded from the CCDC.
;
_cell_angle_alpha 90
_cell_angle_beta 103.8277(17)
_cell_angle_gamma 90
_cell_formula_units_Z 2
_cell_length_a 11.9689(2)
_cell_length_b 25.9221(5)
_cell_length_c 12.3832(2)
_cell_measurement_reflns_used 5745
_cell_measurement_temperature 129(1)
_cell_measurement_theta_max 73.5400
_cell_measurement_theta_min 4.0280
_cell_volume 3730.65(12)
_computing_cell_refinement 'CrysAlisPro 1.171.38.43f (Rigaku OD, 2015)'
_computing_data_collection 'CrysAlisPro 1.171.38.43f (Rigaku OD, 2015)'
_computing_data_reduction 'CrysAlisPro 1.171.38.43f (Rigaku OD, 2015)'
_computing_molecular_graphics 'Olex2 (Dolomanov et al., 2009)'
_computing_publication_material 'Olex2 (Dolomanov et al., 2009)'
_computing_structure_refinement 'ShelXL (Sheldrick, 2015)'
_diffrn_ambient_environment N~2~
_diffrn_ambient_temperature 129(1)
_diffrn_detector 'CCD plate'
_diffrn_detector_area_resol_mean 5.2740
_diffrn_detector_type AtlasS2
_diffrn_measured_fraction_theta_full 0.999
_diffrn_measured_fraction_theta_max 0.999
_diffrn_measurement_details
;
List of Runs (angles in degrees, time in seconds):

  # Type    Start    End  Width  t~exp~   \w     \q     \k     \f   Frames
#--------------------------------------------------------------------------
  1  \w    -32.00  41.00   1.00    4.13    --   41.49 -38.00 -90.00   73
  2  \w     31.00  80.00   1.00    4.13    --   41.49 -99.00-150.00   49
  3  \w     26.00  68.00   1.00   16.54    --  107.08 -95.00 -60.00   42
  4  \w     50.00 108.00   1.00   16.54    --  107.08 -95.00   0.00   58
  5  \w     90.00 139.00   1.00   16.54    --  107.08 -77.00 120.00   49
  6  \w     88.00 147.00   1.00   16.54    --  107.08  30.00  60.00   59
  7  \w    111.00 177.00   1.00   16.54    --  107.08  45.00 150.00   66
  8  \w     47.00  73.00   1.00   16.54    --  107.08 -77.00 120.00   26
  9  \w     83.00 177.00   1.00   16.54    --  107.08  77.00-120.00   94
 10  \w     34.00  77.00   1.00   16.54    --  107.08 -95.00-180.00   43
 11  \w   -113.00  -1.00   1.00    4.13    --  -41.49 -19.00 120.00  112
;
_diffrn_measurement_device 'four-circle diffractometer'
_diffrn_measurement_device_type 'SuperNova, Dual, Cu at zero, AtlasS2'
_diffrn_measurement_method '\w scans'
_diffrn_orient_matrix_type 'CrysAlisPro convention (1999,Acta A55,543-557)'
_diffrn_orient_matrix_UB_11 0.0570449000
_diffrn_orient_matrix_UB_12 0.0518115000
_diffrn_orient_matrix_UB_13 -0.0159340000
_diffrn_orient_matrix_UB_21 -0.1126924000
_diffrn_orient_matrix_UB_22 0.0180979000
_diffrn_orient_matrix_UB_23 -0.0795220000
_diffrn_orient_matrix_UB_31 -0.0402366000
_diffrn_orient_matrix_UB_32 0.0228578000
_diffrn_orient_matrix_UB_33 0.0991315000
_diffrn_radiation_monochromator mirror
_diffrn_radiation_probe x-ray
_diffrn_radiation_type CuK\a
_diffrn_radiation_wavelength 1.54184
_diffrn_reflns_av_R_equivalents 0.0344
_diffrn_reflns_av_unetI/netI 0.0470
_diffrn_reflns_Laue_measured_fraction_full 0.999
_diffrn_reflns_Laue_measured_fraction_max 0.999
_diffrn_reflns_limit_h_max 13
_diffrn_reflns_limit_h_min -14
_diffrn_reflns_limit_k_max 30
_diffrn_reflns_limit_k_min -30
_diffrn_reflns_limit_l_max 14
_diffrn_reflns_limit_l_min -14
_diffrn_reflns_number 14100
_diffrn_reflns_point_group_measured_fraction_full 0.999
_diffrn_reflns_point_group_measured_fraction_max 0.999
_diffrn_reflns_theta_full 67.080
_diffrn_reflns_theta_max 67.080
_diffrn_reflns_theta_min 4.053
_diffrn_source 'micro-focus sealed X-ray tube'
_diffrn_source_type 'SuperNova (Cu) X-ray Source'
_exptl_absorpt_coefficient_mu 12.052
_exptl_absorpt_correction_T_max 1.00000
_exptl_absorpt_correction_T_min 0.74526
_exptl_absorpt_correction_type multi-scan
_exptl_absorpt_process_details
;
CrysAlisPro 1.171.38.43f (Rigaku Oxford Diffraction, 2015)
Empirical absorption correction using spherical harmonics,
 implemented in SCALE3 ABSPACK scaling algorithm.
;
_exptl_crystal_colour brown
_exptl_crystal_colour_primary brown
_exptl_crystal_density_diffrn 1.882
_exptl_crystal_description block
_exptl_crystal_F_000 2056
_exptl_crystal_size_max 0.25
_exptl_crystal_size_mid 0.22
_exptl_crystal_size_min 0.2
_refine_diff_density_max 1.937
_refine_diff_density_min -0.689
_refine_diff_density_rms 0.118
_refine_ls_extinction_method none
_refine_ls_goodness_of_fit_ref 1.030
_refine_ls_hydrogen_treatment constr
_refine_ls_matrix_type full
_refine_ls_number_parameters 633
_refine_ls_number_reflns 6656
_refine_ls_number_restraints 156
_refine_ls_restrained_S_all 1.072
_refine_ls_R_factor_all 0.0722
_refine_ls_R_factor_gt 0.0570
_refine_ls_shift/su_max 0.000
_refine_ls_shift/su_mean 0.000
_refine_ls_structure_factor_coef Fsqd
_refine_ls_weighting_details 'w=1/[\s^2^(Fo^2^)+(0.0908P)^2^+10.4805P] where P=(Fo^2^+2Fc^2^)/3'
_refine_ls_weighting_scheme calc
_refine_ls_wR_factor_gt 0.1469
_refine_ls_wR_factor_ref 0.1597
_reflns_Friedel_coverage 0.000
_reflns_number_gt 5333
_reflns_number_total 6656
_reflns_threshold_expression 'I > 2\s(I)'
_cod_data_source_file c7ra09192c2.cif
_cod_data_source_block a170310b
_cod_database_code 7229245
_shelx_shelxl_version_number 2014/7
_shelx_space_group_comment
;
The symmetry employed for this shelxl refinement is uniquely defined
by the following loop, which should always be used as a source of
symmetry information in preference to the above space-group names.
They are only intended as comments.
;
_reflns_odcompleteness_completeness 99.97
_reflns_odcompleteness_iscentric 1
_reflns_odcompleteness_theta 66.97
_olex2_refinement_description
;
1. Fixed Uiso
 At 1.2 times of:
  All C(H) groups, All N(H) groups
 At 1.5 times of:
  All C(H,H,H) groups
2. Restrained distances
 C27-C26 = C27-C28 = C22-C23 = C22-C21
 1.39 with sigma of 0.01
 C20'-C21 = C20-C21
 1.5 with sigma of 0.01
 F8'-C20' = F9'-C20' = F7'-C20'
 1.35 with sigma of 0.01
 C23-C24
 1.47 with sigma of 0.01
 C24'-C23 = C24-C23
 1.5 with sigma of 0.01
 F12'-C24' = F10'-C24' = F11'-C24'
 1.35 with sigma of 0.01
 C25-C26 = C25'-C26
 1.5 with sigma of 0.01
 F13'-C25' = F14'-C25' = F15'-C25'
 1.35 with sigma of 0.01
 C29-C28 = C29'-C28
 1.5 with sigma of 0.01
 F17'-C29' = F16'-C29' = F18'-C29'
 1.35 with sigma of 0.01
 C25-C26 = C29-C28 = C20-C21 = C19-C18 = C15-C16
 1.47 with sigma of 0.01
 F5-C19 = C19-F4 = C19-F6 = C15-F2 = C15-F1 = C15-F3 = C20-F8 = C20-F9 = F7-
 C20 = C24-F10 = C24-F12 = C24-F11 = C29-F16 = C29-F17 = C29-F18 = C25-F15 =
 F14-C25 = F13-C25
 1.35 with sigma of 0.01
 F4-F6 \\sim F6-F5
 with sigma of 0.001
 F5-F4 \\sim F4-F6
 with sigma of 0.001
 F7-F8 \\sim F8-F9
 with sigma of 0.001
 F9-F7 \\sim F7-F8
 with sigma of 0.001
 F9'-F7' \\sim F7'-F8'
 with sigma of 0.001
 F8'-F9' \\sim F9'-F7'
 with sigma of 0.001
 F10-F11 \\sim F11-F12
 with sigma of 0.001
 F12-F10 \\sim F10-F11
 with sigma of 0.001
 F12'-F10' \\sim F10'-F11'
 with sigma of 0.001
 F11'-F12' \\sim F12'-F10'
 with sigma of 0.001
 F15-F13 \\sim F13-F14
 with sigma of 0.001
 F14-F15 \\sim F15-F13
 with sigma of 0.001
 F13'-F14' \\sim F14'-F15'
 with sigma of 0.001
 F15'-F13' \\sim F13'-F14'
 with sigma of 0.001
 F14'-C26 \\sim C26-F13'
 with sigma of 0.001
 F13'-C26 \\sim C26-F15'
 with sigma of 0.001
 F15'-C26 \\sim C26-F14'
 with sigma of 0.001
 F16-F17 \\sim F17-F18
 with sigma of 0.001
 F18-F16 \\sim F16-F17
 with sigma of 0.001
 F18'-F16' \\sim F16'-F17'
 with sigma of 0.001
 F17'-F18' \\sim F18'-F16'
 with sigma of 0.001
3. Uiso/Uaniso restraints and constraints
Uanis(F5) \\sim Ueq, Uanis(F4) \\sim Ueq: with sigma of 0.005 and sigma for
terminal atoms of 0.005
Uanis(C26) \\sim Ueq, Uanis(C27) \\sim Ueq: with sigma of 0.005 and sigma for
terminal atoms of 0.005
Uanis(C29) \\sim Ueq, Uanis(C29') \\sim Ueq: with sigma of 0.005 and sigma for
terminal atoms of 0.005
Uanis(F6) \\sim Ueq, Uanis(F9) \\sim Ueq, Uanis(F9') \\sim Ueq, Uanis(F14)
\\sim Ueq, Uanis(F14') \\sim Ueq: with sigma of 0.005 and sigma for terminal
atoms of 0.005
Uanis(F8') \\sim Ueq, Uanis(F8) \\sim Ueq: with sigma of 0.005 and sigma for
terminal atoms of 0.005
Uanis(F9') = Uanis(F9)
Uanis(F7) = Uanis(F7')
Uanis(C20') = Uanis(C20)
Uanis(F8) = Uanis(F8')
Uanis(C24) = Uanis(C24')
Uanis(F18) = Uanis(F18')
Uanis(F17') = Uanis(F17)
Uanis(F16') = Uanis(F16)
Uanis(C29') = Uanis(C29)
Uanis(C25') = Uanis(C25)
Uanis(C29) = Uanis(C29')
4. Others
 Sof(F10')=Sof(F11')=Sof(F12')=Sof(C24')=1-FVAR(1)
 Sof(F10)=Sof(F11)=Sof(F12)=Sof(C24)=FVAR(1)
 Sof(F16')=Sof(F17')=Sof(F18')=Sof(C29')=1-FVAR(2)
 Sof(F16)=Sof(F17)=Sof(F18)=Sof(C29)=FVAR(2)
 Sof(F13')=Sof(F14')=Sof(F15')=Sof(C25')=1-FVAR(3)
 Sof(F13)=Sof(F14)=Sof(F15)=Sof(C25)=FVAR(3)
 Sof(F7')=Sof(F8')=Sof(F9')=Sof(C20')=1-FVAR(4)
 Sof(F7)=Sof(F8)=Sof(F9)=Sof(C20)=FVAR(4)
5.a Aromatic/amide H refined with riding coordinates:
 N3(H3), C9(H9), C11(H11), C13(H13), C14(H14), C17(H17), C22(H22), C27(H27)
5.b Idealised Me refined as rotating group:
 C2(H2A,H2B,H2C), C3(H3A,H3B,H3C), C5(H5A,H5B,H5C), C6(H6A,H6B,H6C)
;
_olex2_submission_special_instructions 'No special instructions were received'
_oxdiff_exptl_absorpt_empirical_details
;
Empirical correction (ABSPACK) includes:
- Absorption correction using spherical harmonics
- Frame scaling
;
_oxdiff_exptl_absorpt_empirical_full_max 1.604
_oxdiff_exptl_absorpt_empirical_full_min 0.724

loop_
_space_group_symop_operation_xyz
'x, y, z'
'-x+1/2, y+1/2, -z+1/2'
'-x, -y, -z'
'x-1/2, -y-1/2, z-1/2'

loop_
_atom_site_label
_atom_site_type_symbol
_atom_site_fract_x
_atom_site_fract_y
_atom_site_fract_z
_atom_site_U_iso_or_equiv
_atom_site_adp_type
_atom_site_occupancy
_atom_site_site_symmetry_order
_atom_site_calc_flag
_atom_site_refinement_flags_posn
_atom_site_refinement_flags_adp
_atom_site_refinement_flags_occupancy
_atom_site_disorder_assembly
_atom_site_disorder_group
Dy1 Dy 0.67823(3) 0.37429(2) 0.30694(3) 0.03403(14) Uani 1 1 d . . . . .
F1 F 0.4434(4) 0.4083(3) -0.0736(4) 0.089(2) Uani 1 1 d D . . . .
F2 F 0.3219(6) 0.4612(3) -0.0343(5) 0.113(3) Uani 1 1 d D . . . .
F3 F 0.3144(5) 0.3820(3) 0.0023(5) 0.106(3) Uani 1 1 d D . . . .
F4 F 0.4004(5) 0.5379(3) 0.3483(6) 0.133(3) Uani 1 1 d D U . . .
F5 F 0.5277(7) 0.5737(3) 0.2892(7) 0.152(3) Uani 1 1 d D U . . .
F6 F 0.5681(5) 0.5371(3) 0.4415(5) 0.103(2) Uani 1 1 d D U . . .
O1 O 0.7722(4) 0.41357(19) 0.1890(4) 0.0393(10) Uani 1 1 d . . . . .
O2 O 1.1096(4) 0.4606(2) 0.0972(4) 0.0519(13) Uani 1 1 d . . . . .
O3 O 0.5416(4) 0.3940(2) 0.1422(4) 0.0466(12) Uani 1 1 d . . . . .
O4 O 0.6115(4) 0.4573(2) 0.3338(4) 0.0415(11) Uani 1 1 d . . . . .
O5 O 0.4936(4) 0.3645(2) 0.3427(4) 0.0552(14) Uani 1 1 d . . . . .
O6 O 0.6975(4) 0.3342(2) 0.4772(4) 0.0450(11) Uani 1 1 d . . . . .
O7 O 0.6234(5) 0.2938(2) 0.2358(4) 0.0596(15) Uani 1 1 d . . . . .
O8 O 0.8459(4) 0.32346(18) 0.3269(4) 0.0445(11) Uani 1 1 d . . . . .
N1 N 0.8579(4) 0.4144(2) 0.1414(4) 0.0331(11) Uani 1 1 d . . . . .
N2 N 1.0171(5) 0.4365(2) 0.0964(4) 0.0384(12) Uani 1 1 d . . . . .
N3 N 1.1951(4) 0.5421(2) 0.4817(4) 0.0339(11) Uani 1 1 d . . . . .
H3 H 1.2628 0.5297 0.4869 0.041 Uiso 1 1 calc R . . . .
N4 N 1.1704(4) 0.5790(2) 0.5489(4) 0.0337(11) Uani 1 1 d . . . . .
C1 C 0.8473(6) 0.3879(3) 0.0310(5) 0.0381(14) Uani 1 1 d . . . . .
C2 C 0.8031(7) 0.3330(3) 0.0359(6) 0.0498(17) Uani 1 1 d . . . . .
H2A H 0.8547 0.3143 0.0939 0.075 Uiso 1 1 calc GR . . . .
H2B H 0.7986 0.3162 -0.0341 0.075 Uiso 1 1 calc GR . . . .
H2C H 0.7280 0.3340 0.0509 0.075 Uiso 1 1 calc GR . . . .
C3 C 0.7632(6) 0.4202(3) -0.0536(6) 0.0479(17) Uani 1 1 d . . . . .
H3A H 0.6904 0.4214 -0.0339 0.072 Uiso 1 1 calc GR . . . .
H3B H 0.7532 0.4051 -0.1261 0.072 Uiso 1 1 calc GR . . . .
H3C H 0.7928 0.4546 -0.0544 0.072 Uiso 1 1 calc GR . . . .
C4 C 0.9748(6) 0.3918(3) 0.0212(5) 0.0374(14) Uani 1 1 d . . . . .
C5 C 0.9888(7) 0.4046(3) -0.0950(6) 0.0481(17) Uani 1 1 d . . . . .
H5A H 0.9373 0.4321 -0.1259 0.072 Uiso 1 1 calc GR . . . .
H5B H 0.9713 0.3747 -0.1416 0.072 Uiso 1 1 calc GR . . . .
H5C H 1.0667 0.4152 -0.0906 0.072 Uiso 1 1 calc GR . . . .
C6 C 1.0498(7) 0.3461(3) 0.0711(7) 0.0525(18) Uani 1 1 d . . . . .
H6A H 1.1272 0.3519 0.0650 0.079 Uiso 1 1 calc GR . . . .
H6B H 1.0204 0.3152 0.0317 0.079 Uiso 1 1 calc GR . . . .
H6C H 1.0489 0.3425 0.1480 0.079 Uiso 1 1 calc GR . . . .
C7 C 0.9489(5) 0.4450(2) 0.1688(5) 0.0336(13) Uani 1 1 d . . . . .
C8 C 0.9718(5) 0.4832(2) 0.2589(5) 0.0344(13) Uani 1 1 d . . . . .
C9 C 1.0842(5) 0.4901(3) 0.3210(5) 0.0357(13) Uani 1 1 d . . . . .
H9 H 1.1453 0.4711 0.3074 0.043 Uiso 1 1 calc R . . . .
C10 C 1.0995(5) 0.5269(2) 0.4044(5) 0.0318(12) Uani 1 1 d . . . . .
C11 C 1.0594(5) 0.5891(3) 0.5144(5) 0.0341(13) Uani 1 1 d . . . . .
H11 H 1.0204 0.6139 0.5455 0.041 Uiso 1 1 calc R . . . .
C12 C 1.0086(5) 0.5574(2) 0.4238(5) 0.0319(12) Uani 1 1 d . . . . .
C13 C 0.8958(5) 0.5498(2) 0.3583(5) 0.0343(13) Uani 1 1 d . . . . .
H13 H 0.8347 0.5694 0.3699 0.041 Uiso 1 1 calc R . . . .
C14 C 0.8786(5) 0.5126(3) 0.2770(5) 0.0345(13) Uani 1 1 d . . . . .
H14 H 0.8050 0.5067 0.2333 0.041 Uiso 1 1 calc R . . . .
C15 C 0.3873(5) 0.4209(3) 0.0037(5) 0.064(2) Uani 1 1 d D . . . .
C16 C 0.4675(5) 0.4281(3) 0.1167(5) 0.0460(18) Uani 1 1 d D . . . .
C17 C 0.4519(6) 0.4702(4) 0.1799(6) 0.058(2) Uani 1 1 d . . . . .
H17 H 0.3883 0.4912 0.1531 0.069 Uiso 1 1 calc R . . . .
C18 C 0.5260(6) 0.4833(3) 0.2816(6) 0.0454(16) Uani 1 1 d D . . . .
C19 C 0.5050(6) 0.5313(3) 0.3371(5) 0.060(2) Uani 1 1 d D . . . .
C21 C 0.4542(6) 0.3494(3) 0.4209(6) 0.0555(19) Uani 1 1 d D . . . .
C22 C 0.5163(6) 0.3308(5) 0.5225(7) 0.081(3) Uani 1 1 d D . . . .
H22 H 0.4784 0.3222 0.5774 0.097 Uiso 1 1 calc R . . . .
C23 C 0.6351(6) 0.3250(4) 0.5426(7) 0.072(3) Uani 1 1 d D . . . .
C26 C 0.6670(8) 0.2484(4) 0.2583(8) 0.090(3) Uani 1 1 d D U . . .
C27 C 0.7822(9) 0.2380(4) 0.3049(10) 0.090(3) Uani 1 1 d D U . . .
H27 H 0.8055 0.2038 0.3163 0.108 Uiso 1 1 calc R . . . .
C28 C 0.8644(7) 0.2770(3) 0.3354(8) 0.068(3) Uani 1 1 d D . . . .
F7 F 0.2897(9) 0.4010(5) 0.3757(10) 0.122(5) Uani 0.525(8) 1 d D . P A 1
F8 F 0.2733(11) 0.3206(5) 0.3280(9) 0.096(3) Uani 0.525(8) 1 d D U P A 1
F9 F 0.2921(13) 0.3423(5) 0.5002(9) 0.094(3) Uani 0.525(8) 1 d D U P A 1
F10 F 0.6314(12) 0.2661(6) 0.6920(12) 0.139(7) Uani 0.522(12) 1 d D . P B 1
F11 F 0.7701(11) 0.2516(4) 0.6240(14) 0.116(6) Uani 0.522(12) 1 d D . P B 1
F12 F 0.7621(11) 0.3199(5) 0.7081(9) 0.087(5) Uani 0.522(12) 1 d D . P B 1
F13 F 0.4973(8) 0.2136(4) 0.3041(8) 0.077(4) Uani 0.519(11) 1 d D . P C 1
F14 F 0.4762(11) 0.2228(5) 0.1319(8) 0.099(4) Uani 0.519(11) 1 d D U P C 1
F15 F 0.5863(14) 0.1653(4) 0.2172(11) 0.136(8) Uani 0.519(11) 1 d D . P C 1
F16 F 0.9732(13) 0.2375(5) 0.4827(10) 0.099(3) Uani 0.392(7) 1 d D . P D 1
F17 F 0.9740(16) 0.2061(5) 0.3144(14) 0.137(5) Uani 0.392(7) 1 d D . P D 1
F18 F 1.0470(14) 0.2844(6) 0.3646(14) 0.100(4) Uani 0.392(7) 1 d D . P D 1
C20 C 0.3279(7) 0.3537(5) 0.4073(10) 0.089(4) Uani 0.525(8) 1 d D . P A 1
C24 C 0.6961(11) 0.2893(4) 0.6314(9) 0.075(5) Uani 0.522(12) 1 d D . P B 1
C25 C 0.5609(9) 0.2154(4) 0.2261(10) 0.081(5) Uani 0.519(11) 1 d D . P C 1
C29 C 0.9717(10) 0.2480(5) 0.3765(11) 0.068(3) Uani 0.392(7) 1 d D U P D 1
F7' F 0.2669(11) 0.3644(6) 0.3042(10) 0.122(5) Uani 0.475(8) 1 d D . P A 2
F8' F 0.2895(12) 0.2944(4) 0.3985(11) 0.096(3) Uani 0.475(8) 1 d D U P A 2
F9' F 0.2808(15) 0.3667(5) 0.4798(10) 0.094(3) Uani 0.475(8) 1 d D U P A 2
F10' F 0.6396(8) 0.3267(4) 0.7432(7) 0.077(4) Uani 0.478(12) 1 d D . P B 2
F11' F 0.7319(10) 0.2707(4) 0.6718(11) 0.072(4) Uani 0.478(12) 1 d D . P B 2
F12' F 0.7936(7) 0.3484(4) 0.6957(8) 0.060(3) Uani 0.478(12) 1 d D . P B 2
F13' F 0.5005(8) 0.1983(6) 0.2141(12) 0.126(8) Uani 0.481(11) 1 d D . P C 2
F14' F 0.6228(12) 0.1881(5) 0.1146(9) 0.131(7) Uani 0.481(11) 1 d D U P C 2
F15' F 0.6597(11) 0.1593(4) 0.2816(13) 0.126(8) Uani 0.481(11) 1 d D . P C 2
F16' F 1.0207(9) 0.2181(3) 0.4181(8) 0.099(3) Uani 0.608(7) 1 d D . P D 2
F17' F 1.0394(11) 0.2622(4) 0.2787(9) 0.137(5) Uani 0.608(7) 1 d D . P D 2
F18' F 1.0613(9) 0.2979(4) 0.4370(9) 0.100(4) Uani 0.608(7) 1 d D . P D 2
C20' C 0.3257(9) 0.3443(5) 0.4011(11) 0.089(4) Uani 0.475(8) 1 d D . P A 2
C24' C 0.6970(10) 0.3199(4) 0.6635(8) 0.075(5) Uani 0.478(12) 1 d D . P B 2
C25' C 0.6119(10) 0.1983(4) 0.2172(9) 0.081(5) Uani 0.481(11) 1 d D . P C 2
C29' C 0.9925(8) 0.2644(4) 0.3679(8) 0.068(3) Uani 0.608(7) 1 d D U P D 2

loop_
_atom_site_aniso_label
_atom_site_aniso_U_11
_atom_site_aniso_U_22
_atom_site_aniso_U_33
_atom_site_aniso_U_23
_atom_site_aniso_U_13
_atom_site_aniso_U_12
Dy1 0.0222(2) 0.0456(2) 0.0334(2) -0.00015(16) 0.00481(13) -0.00426(15)
F1 0.056(3) 0.164(6) 0.041(2) -0.005(3) 0.003(2) 0.012(4)
F2 0.098(5) 0.157(7) 0.059(3) -0.006(4) -0.030(3) 0.057(5)
F3 0.053(3) 0.174(7) 0.077(4) -0.006(4) -0.013(3) -0.044(4)
F4 0.110(4) 0.150(5) 0.144(5) -0.037(4) 0.042(4) 0.027(4)
F5 0.200(6) 0.135(5) 0.138(5) -0.004(4) 0.071(4) 0.011(4)
F6 0.105(4) 0.094(3) 0.098(4) -0.024(3) 0.000(3) 0.025(3)
O1 0.031(2) 0.051(3) 0.039(2) 0.002(2) 0.0149(18) -0.0105(19)
O2 0.039(3) 0.064(3) 0.057(3) -0.007(3) 0.020(2) -0.019(2)
O3 0.031(2) 0.073(3) 0.034(2) -0.002(2) 0.0022(18) -0.008(2)
O4 0.027(2) 0.057(3) 0.040(2) -0.003(2) 0.0068(18) 0.010(2)
O5 0.024(2) 0.094(4) 0.045(3) 0.008(3) 0.005(2) -0.010(2)
O6 0.032(2) 0.059(3) 0.043(3) 0.009(2) 0.0048(19) -0.010(2)
O7 0.065(4) 0.065(4) 0.049(3) -0.007(3) 0.013(3) -0.030(3)
O8 0.042(3) 0.041(3) 0.053(3) -0.003(2) 0.017(2) 0.007(2)
N1 0.030(3) 0.039(3) 0.028(2) 0.002(2) 0.004(2) -0.001(2)
N2 0.035(3) 0.046(3) 0.035(3) -0.003(2) 0.011(2) -0.008(2)
N3 0.022(2) 0.042(3) 0.036(3) 0.000(2) 0.004(2) -0.001(2)
N4 0.024(2) 0.040(3) 0.035(3) -0.001(2) 0.005(2) -0.003(2)
C1 0.036(3) 0.045(4) 0.033(3) 0.001(3) 0.007(3) -0.007(3)
C2 0.051(4) 0.054(4) 0.048(4) -0.009(3) 0.019(3) -0.018(3)
C3 0.039(4) 0.065(5) 0.039(3) 0.000(3) 0.007(3) 0.001(3)
C4 0.036(3) 0.041(3) 0.035(3) -0.004(3) 0.007(3) -0.005(3)
C5 0.050(4) 0.059(5) 0.040(4) -0.003(3) 0.020(3) -0.002(3)
C6 0.046(4) 0.059(5) 0.054(4) -0.002(4) 0.014(3) -0.001(4)
C7 0.030(3) 0.038(3) 0.033(3) 0.000(3) 0.007(2) -0.004(2)
C8 0.030(3) 0.039(3) 0.035(3) 0.007(3) 0.008(2) -0.004(3)
C9 0.030(3) 0.041(3) 0.038(3) 0.005(3) 0.011(2) 0.005(3)
C10 0.024(3) 0.036(3) 0.033(3) 0.008(2) 0.003(2) -0.005(2)
C11 0.025(3) 0.039(3) 0.037(3) 0.003(3) 0.004(2) 0.000(2)
C12 0.026(3) 0.035(3) 0.032(3) 0.007(2) 0.002(2) 0.000(2)
C13 0.024(3) 0.034(3) 0.043(3) 0.004(3) 0.003(2) 0.003(2)
C14 0.023(3) 0.044(3) 0.032(3) 0.007(3) -0.002(2) 0.001(2)
C15 0.033(4) 0.112(8) 0.043(4) 0.008(4) -0.001(3) 0.009(5)
C16 0.017(3) 0.084(5) 0.033(3) 0.005(3) -0.002(2) 0.000(3)
C17 0.031(4) 0.087(6) 0.052(4) 0.010(4) 0.003(3) 0.021(4)
C18 0.030(3) 0.066(5) 0.040(3) 0.007(3) 0.008(3) 0.011(3)
C19 0.065(5) 0.075(6) 0.044(4) 0.015(4) 0.018(4) 0.038(4)
C21 0.046(4) 0.070(5) 0.053(4) -0.010(4) 0.017(4) -0.011(4)
C22 0.054(5) 0.130(10) 0.065(6) 0.023(6) 0.027(4) -0.015(6)
C23 0.053(5) 0.107(8) 0.054(5) 0.016(5) 0.009(4) -0.012(5)
C26 0.106(5) 0.083(5) 0.085(5) -0.003(4) 0.032(4) -0.026(4)
C27 0.107(5) 0.075(5) 0.092(5) 0.001(4) 0.033(4) -0.004(4)
C28 0.083(6) 0.043(5) 0.091(7) 0.018(4) 0.043(5) 0.013(4)
F7 0.029(4) 0.194(16) 0.138(11) 0.027(9) 0.013(6) 0.022(7)
F8 0.079(4) 0.106(4) 0.103(4) -0.012(3) 0.020(3) -0.011(3)
F9 0.085(4) 0.105(5) 0.099(4) 0.000(3) 0.036(3) 0.001(3)
F10 0.157(17) 0.155(17) 0.107(12) 0.037(11) 0.037(11) -0.018(13)
F11 0.106(11) 0.094(11) 0.148(15) -0.006(10) 0.028(10) 0.027(9)
F12 0.134(13) 0.087(10) 0.037(6) 0.000(6) 0.013(6) 0.007(9)
F13 0.084(8) 0.079(7) 0.071(7) 0.002(6) 0.023(6) -0.044(6)
F14 0.107(6) 0.094(6) 0.092(6) -0.003(4) 0.017(4) -0.025(4)
F15 0.22(2) 0.062(9) 0.156(17) -0.060(10) 0.099(17) -0.062(12)
F16 0.087(6) 0.076(6) 0.133(9) 0.042(6) 0.025(5) 0.044(5)
F17 0.127(10) 0.123(9) 0.196(13) 0.037(9) 0.107(10) 0.047(8)
F18 0.039(4) 0.086(7) 0.167(14) 0.004(8) 0.009(7) 0.017(4)
C20 0.054(6) 0.134(12) 0.092(8) -0.022(8) 0.044(6) -0.043(7)
C24 0.110(12) 0.068(12) 0.052(10) 0.019(9) 0.030(9) 0.006(12)
C25 0.113(17) 0.030(9) 0.101(11) -0.010(8) 0.028(12) -0.003(8)
C29 0.072(4) 0.063(5) 0.071(4) 0.003(3) 0.020(3) 0.015(3)
F7' 0.029(4) 0.194(16) 0.138(11) 0.027(9) 0.013(6) 0.022(7)
F8' 0.079(4) 0.106(4) 0.103(4) -0.012(3) 0.020(3) -0.011(3)
F9' 0.085(4) 0.105(5) 0.099(4) 0.000(3) 0.036(3) 0.001(3)
F10' 0.078(8) 0.115(10) 0.037(5) 0.011(5) 0.013(5) -0.024(7)
F11' 0.075(8) 0.055(8) 0.086(9) 0.018(6) 0.019(7) 0.011(6)
F12' 0.050(6) 0.075(8) 0.041(5) 0.006(5) -0.013(4) -0.008(5)
F13' 0.092(12) 0.136(17) 0.149(19) 0.062(15) 0.029(12) 0.004(11)
F14' 0.134(8) 0.130(8) 0.128(8) 0.001(5) 0.029(5) -0.011(5)
F15' 0.081(10) 0.118(14) 0.168(18) 0.049(13) 0.008(10) -0.045(9)
F16' 0.087(6) 0.076(6) 0.133(9) 0.042(6) 0.025(5) 0.044(5)
F17' 0.127(10) 0.123(9) 0.196(13) 0.037(9) 0.107(10) 0.047(8)
F18' 0.039(4) 0.086(7) 0.167(14) 0.004(8) 0.009(7) 0.017(4)
C20' 0.054(6) 0.134(12) 0.092(8) -0.022(8) 0.044(6) -0.043(7)
C24' 0.110(12) 0.068(12) 0.052(10) 0.019(9) 0.030(9) 0.006(12)
C25' 0.113(17) 0.030(9) 0.101(11) -0.010(8) 0.028(12) -0.003(8)
C29' 0.072(4) 0.063(5) 0.071(4) 0.003(3) 0.020(3) 0.015(3)

loop_
_atom_type_symbol
_atom_type_description
_atom_type_scat_dispersion_real
_atom_type_scat_dispersion_imag
_atom_type_scat_source
C C 0.0181 0.0091 'International Tables Vol C Tables 4.2.6.8 and 6.1.1.4'
H H 0.0000 0.0000 'International Tables Vol C Tables 4.2.6.8 and 6.1.1.4'
Dy Dy -9.8046 9.8477 'International Tables Vol C Tables 4.2.6.8 and 6.1.1.4'
F F 0.0727 0.0534 'International Tables Vol C Tables 4.2.6.8 and 6.1.1.4'
N N 0.0311 0.0180 'International Tables Vol C Tables 4.2.6.8 and 6.1.1.4'
O O 0.0492 0.0322 'International Tables Vol C Tables 4.2.6.8 and 6.1.1.4'

loop_
_geom_angle_atom_site_label_1
_geom_angle_atom_site_label_2
_geom_angle_atom_site_label_3
_geom_angle
_geom_angle_site_symmetry_3
O1 Dy1 O3 72.23(16) .
O1 Dy1 O4 85.30(17) .
O1 Dy1 O5 142.28(18) .
O1 Dy1 O6 145.69(16) .
O1 Dy1 O7 107.38(18) .
O1 Dy1 O8 77.28(17) .
O1 Dy1 N4 81.86(16) 3_766
O3 Dy1 O4 74.55(18) .
O3 Dy1 O5 72.43(17) .
O3 Dy1 O8 127.60(17) .
O3 Dy1 N4 137.99(18) 3_766
O4 Dy1 O5 72.99(19) .
O4 Dy1 O8 143.68(16) .
O4 Dy1 N4 70.82(16) 3_766
O5 Dy1 N4 117.55(17) 3_766
O6 Dy1 O3 141.97(16) .
O6 Dy1 O4 104.23(17) .
O6 Dy1 O5 71.07(17) .
O6 Dy1 O8 75.95(17) .
O6 Dy1 N4 70.90(17) 3_766
O7 Dy1 O3 77.8(2) .
O7 Dy1 O4 144.2(2) .
O7 Dy1 O5 77.3(2) .
O7 Dy1 O6 84.20(19) .
O7 Dy1 O8 72.0(2) .
O7 Dy1 N4 142.8(2) 3_766
O8 Dy1 O5 136.66(19) .
O8 Dy1 N4 75.28(17) 3_766
N1 O1 Dy1 149.3(4) .
C16 O3 Dy1 133.2(4) .
C18 O4 Dy1 132.6(4) .
C21 O5 Dy1 136.7(5) .
C23 O6 Dy1 137.1(5) .
C26 O7 Dy1 133.0(6) .
C28 O8 Dy1 133.5(5) .
O1 N1 C1 119.9(5) .
O1 N1 C7 125.7(5) .
C7 N1 C1 113.1(5) .
O2 N2 C4 123.5(5) .
O2 N2 C7 124.8(6) .
C7 N2 C4 111.5(5) .
N4 N3 H3 124.2 .
N4 N3 C10 111.5(5) .
C10 N3 H3 124.2 .
N3 N4 Dy1 123.4(4) 3_766
C11 N4 Dy1 128.9(4) 3_766
C11 N4 N3 107.1(5) .
N1 C1 C2 110.2(5) .
N1 C1 C3 105.7(5) .
N1 C1 C4 99.7(5) .
C2 C1 C4 114.8(6) .
C3 C1 C2 111.3(6) .
C3 C1 C4 114.1(6) .
C1 C2 H2A 109.5 .
C1 C2 H2B 109.5 .
C1 C2 H2C 109.5 .
H2A C2 H2B 109.5 .
H2A C2 H2C 109.5 .
H2B C2 H2C 109.5 .
C1 C3 H3A 109.5 .
C1 C3 H3B 109.5 .
C1 C3 H3C 109.5 .
H3A C3 H3B 109.5 .
H3A C3 H3C 109.5 .
H3B C3 H3C 109.5 .
N2 C4 C1 101.1(5) .
N2 C4 C5 108.7(6) .
N2 C4 C6 105.6(6) .
C5 C4 C1 114.7(6) .
C6 C4 C1 114.2(6) .
C6 C4 C5 111.4(6) .
C4 C5 H5A 109.5 .
C4 C5 H5B 109.5 .
C4 C5 H5C 109.5 .
H5A C5 H5B 109.5 .
H5A C5 H5C 109.5 .
H5B C5 H5C 109.5 .
C4 C6 H6A 109.5 .
C4 C6 H6B 109.5 .
C4 C6 H6C 109.5 .
H6A C6 H6B 109.5 .
H6A C6 H6C 109.5 .
H6B C6 H6C 109.5 .
N1 C7 N2 108.6(5) .
N1 C7 C8 126.3(6) .
N2 C7 C8 125.1(5) .
C9 C8 C7 119.1(6) .
C9 C8 C14 122.6(6) .
C14 C8 C7 118.2(5) .
C8 C9 H9 122.0 .
C10 C9 C8 116.0(6) .
C10 C9 H9 122.0 .
N3 C10 C9 131.4(6) .
N3 C10 C12 105.7(5) .
C9 C10 C12 122.9(5) .
N4 C11 H11 124.7 .
N4 C11 C12 110.6(6) .
C12 C11 H11 124.7 .
C10 C12 C13 119.6(6) .
C11 C12 C10 105.0(5) .
C11 C12 C13 135.4(6) .
C12 C13 H13 120.8 .
C14 C13 C12 118.3(6) .
C14 C13 H13 120.8 .
C8 C14 H14 119.7 .
C13 C14 C8 120.6(6) .
C13 C14 H14 119.7 .
F1 C15 C16 112.2(5) .
F2 C15 F1 107.1(6) .
F2 C15 F3 105.3(7) .
F2 C15 C16 115.1(7) .
F3 C15 F1 104.2(7) .
F3 C15 C16 112.1(6) .
O3 C16 C15 114.0(7) .
O3 C16 C17 127.3(6) .
C17 C16 C15 118.8(6) .
C16 C17 H17 118.0 .
C16 C17 C18 124.0(6) .
C18 C17 H17 118.0 .
O4 C18 C17 126.3(7) .
O4 C18 C19 114.8(6) .
C17 C18 C19 118.9(6) .
F4 C19 F5 104.4(5) .
F4 C19 F6 102.6(5) .
F4 C19 C18 115.8(7) .
F5 C19 F6 102.3(6) .
F5 C19 C18 114.9(7) .
F6 C19 C18 115.1(6) .
O5 C21 C22 126.8(6) .
O5 C21 C20 117.1(7) .
O5 C21 C20' 117.9(7) .
C22 C21 C20 116.1(8) .
C22 C21 C20' 114.9(8) .
C21 C22 H22 119.9 .
C21 C22 C23 120.2(7) .
C23 C22 H22 119.9 .
O6 C23 C22 127.4(7) .
O6 C23 C24 109.6(8) .
O6 C23 C24' 115.6(7) .
C22 C23 C24 119.9(9) .
C22 C23 C24' 115.2(8) .
O7 C26 C27 125.2(9) .
O7 C26 C25 100.9(8) .
O7 C26 C25' 126.7(8) .
C27 C26 C25 133.7(10) .
C27 C26 C25' 106.7(8) .
C26 C27 H27 118.8 .
C26 C27 C28 122.5(9) .
C28 C27 H27 118.8 .
O8 C28 C27 126.0(8) .
O8 C28 C29 131.1(9) .
O8 C28 C29' 112.5(7) .
C27 C28 C29 102.9(8) .
C27 C28 C29' 121.0(8) .
F7 C20 C21 111.8(9) .
F7 C20 F8 107.4(7) .
F7 C20 F9 107.2(7) .
F8 C20 C21 109.7(10) .
F8 C20 F9 106.3(7) .
F9 C20 C21 114.1(11) .
F10 C24 C23 116.4(12) .
F11 C24 C23 128.3(12) .
F11 C24 F10 101.1(8) .
F11 C24 F12 101.2(8) .
F12 C24 C23 104.9(10) .
F12 C24 F10 101.0(8) .
F13 C25 C26 114.2(9) .
F14 C25 C26 123.6(11) .
F14 C25 F13 100.6(8) .
F15 C25 C26 112.2(11) .
F15 C25 F13 101.6(8) .
F15 C25 F14 101.6(8) .
F16 C29 C28 104.4(10) .
F16 C29 F18 113.6(8) .
F17 C29 C28 110.7(13) .
F17 C29 F16 113.8(7) .
F17 C29 F18 113.8(7) .
F18 C29 C28 99.0(11) .
F7' C20' C21 114.0(10) .
F7' C20' F8' 104.6(8) .
F7' C20' F9' 105.2(8) .
F8' C20' C21 113.3(11) .
F9' C20' C21 114.4(12) .
F9' C20' F8' 104.2(8) .
F10' C24' C23 120.1(10) .
F10' C24' F12' 105.4(7) .
F11' C24' C23 103.3(10) .
F11' C24' F10' 105.9(8) .
F11' C24' F12' 105.6(8) .
F12' C24' C23 115.3(9) .
F13' C25' C26 111.8(8) .
F13' C25' F14' 107.4(9) .
F13' C25' F15' 107.7(9) .
F14' C25' C26 111.2(8) .
F15' C25' C26 111.4(8) .
F15' C25' F14' 107.1(9) .
F16' C29' C28 115.8(9) .
F17' C29' C28 112.4(10) .
F17' C29' F16' 103.3(7) .
F18' C29' C28 116.8(9) .
F18' C29' F16' 103.4(7) .
F18' C29' F17' 103.6(7) .

loop_
_geom_bond_atom_site_label_1
_geom_bond_atom_site_label_2
_geom_bond_distance
_geom_bond_site_symmetry_2
Dy1 O1 2.284(4) .
Dy1 O3 2.346(5) .
Dy1 O4 2.346(5) .
Dy1 O5 2.368(5) .
Dy1 O6 2.312(5) .
Dy1 O7 2.299(6) .
Dy1 O8 2.364(5) .
Dy1 N4 2.528(5) 3_766
F1 C15 1.336(7) .
F2 C15 1.323(8) .
F3 C15 1.331(8) .
F4 C19 1.303(7) .
F5 C19 1.309(8) .
F6 C19 1.340(7) .
O1 N1 1.300(7) .
O2 N2 1.270(7) .
O3 C16 1.239(9) .
O4 C18 1.266(8) .
O5 C21 1.237(9) .
O6 C23 1.249(9) .
O7 C26 1.290(12) .
O8 C28 1.224(9) .
N1 C1 1.509(8) .
N1 C7 1.324(8) .
N2 C4 1.498(8) .
N2 C7 1.367(8) .
N3 H3 0.8600 .
N3 N4 1.346(7) .
N3 C10 1.363(8) .
N4 Dy1 2.528(5) 3_766
N4 C11 1.320(8) .
C1 C2 1.523(10) .
C1 C3 1.521(10) .
C1 C4 1.563(9) .
C2 H2A 0.9600 .
C2 H2B 0.9600 .
C2 H2C 0.9600 .
C3 H3A 0.9600 .
C3 H3B 0.9600 .
C3 H3C 0.9600 .
C4 C5 1.525(9) .
C4 C6 1.524(11) .
C5 H5A 0.9600 .
C5 H5B 0.9600 .
C5 H5C 0.9600 .
C6 H6A 0.9600 .
C6 H6B 0.9600 .
C6 H6C 0.9600 .
C7 C8 1.468(9) .
C8 C9 1.392(9) .
C8 C14 1.412(9) .
C9 H9 0.9300 .
C9 C10 1.386(9) .
C10 C12 1.411(9) .
C11 H11 0.9300 .
C11 C12 1.407(9) .
C12 C13 1.413(8) .
C13 H13 0.9300 .
C13 C14 1.373(9) .
C14 H14 0.9300 .
C15 C16 1.507(7) .
C16 C17 1.382(12) .
C17 H17 0.9300 .
C17 C18 1.397(11) .
C18 C19 1.473(8) .
C21 C22 1.386(8) .
C21 C20 1.485(7) .
C21 C20' 1.504(9) .
C22 H22 0.9300 .
C22 C23 1.393(8) .
C23 C24 1.488(7) .
C23 C24' 1.510(9) .
C26 C27 1.388(9) .
C26 C25 1.504(7) .
C26 C25' 1.490(9) .
C27 H27 0.9300 .
C27 C28 1.398(9) .
C28 C29 1.471(7) .
C28 C29' 1.525(9) .
F7 C20 1.335(10) .
F8 C20 1.349(10) .
F9 C20 1.353(9) .
F10 C24 1.342(10) .
F11 C24 1.338(9) .
F12 C24 1.340(10) .
F13 C25 1.366(10) .
F14 C25 1.364(9) .
F15 C25 1.345(9) .
F16 C29 1.338(10) .
F17 C29 1.335(10) .
F18 C29 1.339(10) .
F7' C20' 1.344(10) .
F8' C20' 1.362(10) .
F9' C20' 1.351(10) .
F10' C24' 1.343(9) .
F11' C24' 1.338(10) .
F12' C24' 1.348(10) .
F13' C25' 1.324(10) .
F14' C25' 1.333(10) .
F15' C25' 1.330(10) .
F16' C29' 1.358(9) .
F17' C29' 1.355(9) .
F18' C29' 1.352(9) .

loop_
_geom_torsion_atom_site_label_1
_geom_torsion_atom_site_label_2
_geom_torsion_atom_site_label_3
_geom_torsion_atom_site_label_4
_geom_torsion
_geom_torsion_site_symmetry_1
_geom_torsion_site_symmetry_4
Dy1 O1 N1 C1 89.9(8) . .
Dy1 O1 N1 C7 -104.2(8) . .
Dy1 O3 C16 C15 -171.8(4) . .
Dy1 O3 C16 C17 7.9(12) . .
Dy1 O4 C18 C17 -8.5(11) . .
Dy1 O4 C18 C19 170.8(4) . .
Dy1 O5 C21 C22 -1.2(16) . .
Dy1 O5 C21 C20 175.8(7) . .
Dy1 O5 C21 C20' -173.2(7) . .
Dy1 O6 C23 C22 10.9(18) . .
Dy1 O6 C23 C24 170.5(6) . .
Dy1 O6 C23 C24' -152.8(6) . .
Dy1 O7 C26 C27 -25.2(16) . .
Dy1 O7 C26 C25 152.0(6) . .
Dy1 O7 C26 C25' 169.6(7) . .
Dy1 O8 C28 C27 19.2(15) . .
Dy1 O8 C28 C29 -161.5(8) . .
Dy1 O8 C28 C29' -169.4(5) . .
Dy1 N4 C11 C12 173.1(4) 3_766 .
F1 C15 C16 O3 -45.0(9) . .
F1 C15 C16 C17 135.2(8) . .
F2 C15 C16 O3 -167.8(7) . .
F2 C15 C16 C17 12.4(10) . .
F3 C15 C16 O3 71.8(8) . .
F3 C15 C16 C17 -107.9(9) . .
O1 N1 C1 C2 -49.8(8) . .
O1 N1 C1 C3 70.6(7) . .
O1 N1 C1 C4 -170.8(5) . .
O1 N1 C7 N2 -176.9(5) . .
O1 N1 C7 C8 1.1(10) . .
O2 N2 C4 C1 -165.0(6) . .
O2 N2 C4 C5 -43.9(9) . .
O2 N2 C4 C6 75.8(8) . .
O2 N2 C7 N1 177.8(6) . .
O2 N2 C7 C8 -0.2(10) . .
O3 C16 C17 C18 5.6(14) . .
O4 C18 C19 F4 -128.9(7) . .
O4 C18 C19 F5 109.3(7) . .
O4 C18 C19 F6 -9.2(9) . .
O5 C21 C22 C23 -3.5(18) . .
O5 C21 C20 F7 -50.9(12) . .
O5 C21 C20 F8 68.1(11) . .
O5 C21 C20 F9 -172.7(8) . .
O5 C21 C20' F7' -9.7(13) . .
O5 C21 C20' F8' 109.8(11) . .
O5 C21 C20' F9' -130.9(10) . .
O6 C23 C24 F10 -164.6(9) . .
O6 C23 C24 F11 -32.9(16) . .
O6 C23 C24 F12 84.8(11) . .
O6 C23 C24' F10' 158.4(9) . .
O6 C23 C24' F11' -84.0(11) . .
O6 C23 C24' F12' 30.6(13) . .
O7 C26 C27 C28 1.5(18) . .
O7 C26 C25 F13 -79.7(11) . .
O7 C26 C25 F14 43.0(12) . .
O7 C26 C25 F15 165.3(8) . .
O7 C26 C25' F13' -38.8(13) . .
O7 C26 C25' F14' 81.2(12) . .
O7 C26 C25' F15' -159.4(11) . .
O8 C28 C29 F16 96.3(13) . .
O8 C28 C29 F17 -140.8(11) . .
O8 C28 C29 F18 -21.0(14) . .
O8 C28 C29' F16' 156.6(8) . .
O8 C28 C29' F17' -85.1(10) . .
O8 C28 C29' F18' 34.4(12) . .
N1 C1 C4 N2 -22.7(6) . .
N1 C1 C4 C5 -139.4(6) . .
N1 C1 C4 C6 90.3(6) . .
N1 C7 C8 C9 142.2(6) . .
N1 C7 C8 C14 -39.5(9) . .
N2 C7 C8 C9 -40.0(9) . .
N2 C7 C8 C14 138.2(6) . .
N3 N4 C11 C12 1.6(7) . .
N3 C10 C12 C11 -0.1(6) . .
N3 C10 C12 C13 -178.3(5) . .
N4 N3 C10 C9 -178.7(6) . .
N4 N3 C10 C12 1.1(7) . .
N4 C11 C12 C10 -0.9(7) . .
N4 C11 C12 C13 176.8(7) . .
C1 N1 C7 N2 -10.2(7) . .
C1 N1 C7 C8 167.9(6) . .
C2 C1 C4 N2 -140.4(6) . .
C2 C1 C4 C5 102.9(7) . .
C2 C1 C4 C6 -27.4(8) . .
C3 C1 C4 N2 89.5(6) . .
C3 C1 C4 C5 -27.2(9) . .
C3 C1 C4 C6 -157.5(6) . .
C4 N2 C7 N1 -7.0(7) . .
C4 N2 C7 C8 174.9(6) . .
C7 N1 C1 C2 142.6(6) . .
C7 N1 C1 C3 -97.0(6) . .
C7 N1 C1 C4 21.6(7) . .
C7 N2 C4 C1 19.8(7) . .
C7 N2 C4 C5 140.9(6) . .
C7 N2 C4 C6 -99.5(6) . .
C7 C8 C9 C10 179.7(5) . .
C7 C8 C14 C13 -178.3(6) . .
C8 C9 C10 N3 177.6(6) . .
C8 C9 C10 C12 -2.2(9) . .
C9 C8 C14 C13 -0.1(9) . .
C9 C10 C12 C11 179.7(6) . .
C9 C10 C12 C13 1.6(9) . .
C10 N3 N4 Dy1 -173.8(4) . 3_766
C10 N3 N4 C11 -1.7(7) . .
C10 C12 C13 C14 -0.1(9) . .
C11 C12 C13 C14 -177.5(7) . .
C12 C13 C14 C8 -0.6(9) . .
C14 C8 C9 C10 1.5(9) . .
C15 C16 C17 C18 -174.7(7) . .
C16 C17 C18 O4 -5.2(13) . .
C16 C17 C18 C19 175.5(7) . .
C17 C18 C19 F4 50.5(9) . .
C17 C18 C19 F5 -71.4(9) . .
C17 C18 C19 F6 170.1(7) . .
C21 C22 C23 O6 -1(2) . .
C21 C22 C23 C24 -158.7(11) . .
C21 C22 C23 C24' 162.7(10) . .
C22 C21 C20 F7 126.4(11) . .
C22 C21 C20 F8 -114.6(11) . .
C22 C21 C20 F9 4.6(14) . .
C22 C21 C20' F7' 177.4(10) . .
C22 C21 C20' F8' -63.1(13) . .
C22 C21 C20' F9' 56.2(13) . .
C22 C23 C24 F10 -3.2(16) . .
C22 C23 C24 F11 128.4(13) . .
C22 C23 C24 F12 -113.9(12) . .
C22 C23 C24' F10' -7.2(15) . .
C22 C23 C24' F11' 110.3(11) . .
C22 C23 C24' F12' -135.0(10) . .
C26 C27 C28 O8 1.2(18) . .
C26 C27 C28 C29 -178.3(11) . .
C26 C27 C28 C29' -169.5(10) . .
C27 C26 C25 F13 97.1(14) . .
C27 C26 C25 F14 -140.1(13) . .
C27 C26 C25 F15 -17.8(17) . .
C27 C26 C25' F13' 153.8(10) . .
C27 C26 C25' F14' -86.1(10) . .
C27 C26 C25' F15' 33.3(11) . .
C27 C28 C29 F16 -84.3(10) . .
C27 C28 C29 F17 38.6(11) . .
C27 C28 C29 F18 158.4(9) . .
C27 C28 C29' F16' -31.5(13) . .
C27 C28 C29' F17' 86.8(12) . .
C27 C28 C29' F18' -153.7(10) . .
C20 C21 C22 C23 179.5(11) . .
C25 C26 C27 C28 -174.7(11) . .
C20' C21 C22 C23 168.7(11) . .
C25' C26 C27 C28 169.1(10) . .
